data_4307346
loop_
_publ_author_name
'Timothy J. Boyle'
'Robin M. Sewell'
'Leigh Anna M. Ottley'
'Harry D. Pratt'
'Christopher J. Quintana'
'Scott D. Bunge'

_publ_contact_author_address '1001 University Blvd, Albuquerque, NM 87106'
_publ_contact_author_email tjboyle@sandia.gov
_publ_contact_author_fax '(505) 272-7336'
_publ_contact_author_name 'Timothy J. Boyle et.al.'
_publ_section_title
;
Controlled Synthesis of a Structurally Characterized Family of Sterically
Constrained Heterocyclic Alkoxy-Modified Titanium Alkoxides
;
_journal_name_full 'Inorganic Chemistry'
_journal_page_first 1825
_journal_page_last 1835
_journal_paper_doi 10.1021/ic0618798
_journal_volume 46
_journal_year 2007
_chemical_formula_moiety 'C18 H26 N2 O4 Ti'
_chemical_formula_sum 'C18 H26 N2 O4 Ti'
_chemical_formula_weight 382.31
_chemical_name_common '(4) Ti(OPy)2(OPri)2'
_chemical_name_systematic
; 
 ? 
;
_space_group_IT_number 14
_symmetry_cell_setting monoclinic
_symmetry_space_group_name_Hall '-P 2yn'
_symmetry_space_group_name_H-M 'P 1 21/n 1'
_atom_sites_solution_hydrogens geom
_atom_sites_solution_primary direct
_atom_sites_solution_secondary difmap
_audit_creation_method SHELXL-97
_cell_angle_alpha 90.00
_cell_angle_beta 92.635(4)
_cell_angle_gamma 90.00
_cell_formula_units_Z 4
_cell_length_a 11.268(2)
_cell_length_b 14.820(3)
_cell_length_c 12.104(2)
_cell_measurement_temperature 168(2)
_cell_measurement_theta_max 25.33
_cell_measurement_theta_min 2.17
_cell_volume 2019.1(6)
_computing_structure_refinement 'SHELXL-97 (Sheldrick, 1997)'
_computing_structure_solution 'SHELXS-97 (Sheldrick, 1990)'
_diffrn_ambient_temperature 168(2)
_diffrn_measured_fraction_theta_full 0.998
_diffrn_measured_fraction_theta_max 0.998
_diffrn_radiation_monochromator graphite
_diffrn_radiation_source 'fine-focus sealed tube'
_diffrn_radiation_type MoK\a
_diffrn_radiation_wavelength 0.71073
_diffrn_reflns_av_R_equivalents 0.0453
_diffrn_reflns_av_sigmaI/netI 0.0442
_diffrn_reflns_limit_h_max 13
_diffrn_reflns_limit_h_min -13
_diffrn_reflns_limit_k_max 17
_diffrn_reflns_limit_k_min -17
_diffrn_reflns_limit_l_max 14
_diffrn_reflns_limit_l_min -14
_diffrn_reflns_number 14679
_diffrn_reflns_theta_full 25.33
_diffrn_reflns_theta_max 25.33
_diffrn_reflns_theta_min 2.17
_exptl_absorpt_coefficient_mu 0.446
_exptl_absorpt_correction_T_max 0.915
_exptl_absorpt_correction_T_min 0.852
_exptl_absorpt_correction_type empirical
_exptl_absorpt_process_details SADABS
_exptl_crystal_colour colorless
_exptl_crystal_density_diffrn 1.258
_exptl_crystal_density_meas ?
_exptl_crystal_density_method .
_exptl_crystal_description irregular
_exptl_crystal_F_000 808
_exptl_crystal_size_max .4
_exptl_crystal_size_mid .3
_exptl_crystal_size_min .2
_refine_diff_density_max 0.510
_refine_diff_density_min -0.263
_refine_diff_density_rms 0.065
_refine_ls_extinction_method none
_refine_ls_goodness_of_fit_ref 1.091
_refine_ls_hydrogen_treatment constr
_refine_ls_matrix_type full
_refine_ls_number_parameters 230
_refine_ls_number_reflns 3697
_refine_ls_number_restraints 0
_refine_ls_restrained_S_all 1.091
_refine_ls_R_factor_all 0.0789
_refine_ls_R_factor_gt 0.0592
_refine_ls_shift/su_max 0.000
_refine_ls_shift/su_mean 0.000
_refine_ls_structure_factor_coef Fsqd
_refine_ls_weighting_details 'calc w=1/[\s^2^(Fo^2^)+(0.0564P)^2^+2.2950P] where P=(Fo^2^+2Fc^2^)/3'
_refine_ls_weighting_scheme calc
_refine_ls_wR_factor_gt 0.1327
_refine_ls_wR_factor_ref 0.1411
_reflns_number_gt 2892
_reflns_number_total 3697
_reflns_threshold_expression >2sigma(I)
_cod_data_source_file ic0618798si20061106_104430_02.cif
_cod_data_source_block em01s
_cod_depositor_comments
;
The following automatic conversions were performed:
'_symmetry_cell_setting' value 'Monoclinic' changed to 'monoclinic'
according to '/home/saulius/struct/CIF-dictionaries/cif_core.dic'
dictionary named 'cif_core.dic' version 2.4.1 from 2010-06-29.

Automatic conversion script
Id: cif_fix_enum 1527 2010-12-29 10:47:43Z saulius 
;
_cod_original_cell_volume 2019.1(7)
_cod_original_sg_symbol_H-M 'P 21/n'
_cod_database_code 4307346

loop_
_symmetry_equiv_pos_as_xyz
'x, y, z'
'-x+1/2, y+1/2, -z+1/2'
'-x, -y, -z'
'x-1/2, -y-1/2, z-1/2'

loop_
_atom_site_label
_atom_site_type_symbol
_atom_site_fract_x
_atom_site_fract_y
_atom_site_fract_z
_atom_site_U_iso_or_equiv
_atom_site_adp_type
_atom_site_occupancy
_atom_site_symmetry_multiplicity
_atom_site_calc_flag
_atom_site_refinement_flags
_atom_site_disorder_assembly
_atom_site_disorder_group
Ti1 Ti 0.07431(5) 0.22784(4) 0.72318(5) 0.02650(19) Uani 1 1 d . . .
N1 N 0.1085(2) 0.26109(18) 0.9028(2) 0.0303(6) Uani 1 1 d . . .
N2 N 0.1095(2) 0.08844(18) 0.7893(2) 0.0289(6) Uani 1 1 d . . .
O1 O 0.24195(19) 0.24426(15) 0.7397(2) 0.0338(6) Uani 1 1 d . . .
O2 O -0.07582(18) 0.18518(15) 0.76676(18) 0.0275(5) Uani 1 1 d . . .
O3 O 0.0813(2) 0.18410(18) 0.5832(2) 0.0399(6) Uani 1 1 d . . .
O4 O 0.01996(19) 0.34244(15) 0.6989(2) 0.0361(6) Uani 1 1 d . . .
C1 C 0.3051(3) 0.2626(3) 0.8383(3) 0.0435(9) Uani 1 1 d . . .
H1A H 0.3528 0.3180 0.8297 0.052 Uiso 1 1 calc R . .
H1B H 0.3604 0.2122 0.8560 0.052 Uiso 1 1 calc R . .
C2 C 0.2229(3) 0.2751(2) 0.9321(3) 0.0371(8) Uani 1 1 d . . .
C3 C 0.2604(4) 0.2966(3) 1.0388(4) 0.0501(11) Uani 1 1 d . . .
H3 H 0.3423 0.3060 1.0576 0.060 Uiso 1 1 calc R . .
C4 C 0.1773(4) 0.3041(3) 1.1172(4) 0.0534(11) Uani 1 1 d . . .
H4 H 0.2011 0.3180 1.1916 0.064 Uiso 1 1 calc R . .
C5 C 0.0579(4) 0.2914(3) 1.0876(3) 0.0469(10) Uani 1 1 d . . .
H5 H -0.0011 0.2969 1.1408 0.056 Uiso 1 1 calc R . .
C6 C 0.0276(3) 0.2706(2) 0.9800(3) 0.0377(8) Uani 1 1 d . . .
H6 H -0.0540 0.2626 0.9589 0.045 Uiso 1 1 calc R . .
C7 C -0.0980(3) 0.1007(2) 0.8099(3) 0.0338(8) Uani 1 1 d . . .
H7A H -0.1563 0.0687 0.7603 0.041 Uiso 1 1 calc R . .
H7B H -0.1331 0.1075 0.8829 0.041 Uiso 1 1 calc R . .
C8 C 0.0136(3) 0.0454(2) 0.8226(3) 0.0287(7) Uani 1 1 d . . .
C9 C 0.0191(3) -0.0419(2) 0.8624(3) 0.0382(9) Uani 1 1 d . . .
H9 H -0.0503 -0.0710 0.8863 0.046 Uiso 1 1 calc R . .
C10 C 0.1268(3) -0.0862(2) 0.8671(3) 0.0422(9) Uani 1 1 d . . .
H10 H 0.1323 -0.1463 0.8943 0.051 Uiso 1 1 calc R . .
C11 C 0.2267(3) -0.0424(2) 0.8317(3) 0.0441(10) Uani 1 1 d . . .
H11 H 0.3018 -0.0717 0.8336 0.053 Uiso 1 1 calc R . .
C12 C 0.2142(3) 0.0442(2) 0.7939(3) 0.0402(9) Uani 1 1 d . . .
H12 H 0.2825 0.0746 0.7697 0.048 Uiso 1 1 calc R . .
C13 C 0.1682(4) 0.1653(3) 0.5065(4) 0.0611(13) Uani 1 1 d . . .
H13 H 0.2485 0.1666 0.5453 0.073 Uiso 1 1 calc R . .
C14 C 0.1457(7) 0.0726(6) 0.4593(7) 0.163(4) Uani 1 1 d . . .
H14A H 0.1490 0.0281 0.5193 0.244 Uiso 1 1 calc R . .
H14B H 0.2065 0.0584 0.4066 0.244 Uiso 1 1 calc R . .
H14C H 0.0670 0.0710 0.4213 0.244 Uiso 1 1 calc R . .
C15 C 0.1632(5) 0.2355(5) 0.4177(5) 0.109(3) Uani 1 1 d . . .
H15A H 0.0939 0.2246 0.3676 0.164 Uiso 1 1 calc R . .
H15B H 0.2357 0.2324 0.3760 0.164 Uiso 1 1 calc R . .
H15C H 0.1569 0.2954 0.4512 0.164 Uiso 1 1 calc R . .
C16 C -0.0779(4) 0.3971(3) 0.7193(4) 0.0630(14) Uani 1 1 d . . .
H16 H -0.1409 0.3604 0.7537 0.076 Uiso 1 1 calc R . .
C17 C -0.1277(6) 0.4372(5) 0.6037(6) 0.117(2) Uani 1 1 d . . .
H17A H -0.0868 0.4939 0.5886 0.175 Uiso 1 1 calc R . .
H17B H -0.2131 0.4485 0.6070 0.175 Uiso 1 1 calc R . .
H17C H -0.1136 0.3938 0.5446 0.175 Uiso 1 1 calc R . .
C18 C -0.0450(6) 0.4717(4) 0.7901(7) 0.123(3) Uani 1 1 d . . .
H18A H 0.0034 0.4498 0.8538 0.184 Uiso 1 1 calc R . .
H18B H -0.1169 0.5007 0.8159 0.184 Uiso 1 1 calc R . .
H18C H 0.0007 0.5155 0.7489 0.184 Uiso 1 1 calc R . .

loop_
_atom_site_aniso_label
_atom_site_aniso_U_11
_atom_site_aniso_U_22
_atom_site_aniso_U_33
_atom_site_aniso_U_23
_atom_site_aniso_U_13
_atom_site_aniso_U_12
Ti1 0.0196(3) 0.0269(3) 0.0329(3) 0.0016(3) 0.0006(2) -0.0002(3)
N1 0.0258(14) 0.0288(15) 0.0357(16) 0.0006(12) -0.0043(12) -0.0031(12)
N2 0.0240(14) 0.0270(14) 0.0358(16) -0.0013(12) 0.0034(12) 0.0005(11)
O1 0.0213(11) 0.0352(13) 0.0448(14) 0.0040(11) 0.0015(10) -0.0025(9)
O2 0.0206(10) 0.0286(11) 0.0331(12) -0.0005(10) -0.0005(9) -0.0003(9)
O3 0.0334(13) 0.0507(16) 0.0362(14) -0.0022(12) 0.0083(11) 0.0016(12)
O4 0.0263(12) 0.0301(13) 0.0520(15) 0.0084(11) 0.0040(11) 0.0065(10)
C1 0.0235(17) 0.052(2) 0.054(2) 0.0134(19) -0.0067(16) -0.0057(17)
C2 0.0305(18) 0.0320(19) 0.047(2) 0.0062(17) -0.0115(16) -0.0066(15)
C3 0.042(2) 0.051(3) 0.055(3) 0.002(2) -0.020(2) -0.0109(19)
C4 0.066(3) 0.050(2) 0.042(2) -0.0060(19) -0.019(2) -0.011(2)
C5 0.057(3) 0.043(2) 0.041(2) -0.0080(18) 0.0014(19) -0.0072(19)
C6 0.0358(19) 0.037(2) 0.040(2) -0.0061(17) -0.0006(16) -0.0017(16)
C7 0.0246(17) 0.0308(18) 0.046(2) 0.0018(16) 0.0029(15) -0.0008(14)
C8 0.0273(17) 0.0279(18) 0.0310(18) -0.0041(14) 0.0034(14) -0.0020(14)
C9 0.0351(19) 0.0309(19) 0.049(2) 0.0028(17) 0.0062(17) -0.0023(16)
C10 0.050(2) 0.0264(18) 0.050(2) 0.0010(17) 0.0074(19) 0.0056(17)
C11 0.034(2) 0.034(2) 0.064(3) 0.0008(19) 0.0036(18) 0.0123(16)
C12 0.0260(18) 0.033(2) 0.062(3) 0.0003(18) 0.0073(17) 0.0019(15)
C13 0.043(2) 0.097(4) 0.045(3) -0.009(3) 0.011(2) -0.002(2)
C14 0.148(7) 0.174(8) 0.173(8) -0.117(7) 0.078(6) -0.015(6)
C15 0.056(3) 0.206(8) 0.067(4) 0.046(4) 0.016(3) -0.004(4)
C16 0.043(2) 0.037(2) 0.112(4) 0.005(2) 0.032(3) 0.0044(19)
C17 0.105(5) 0.098(5) 0.144(6) 0.002(4) -0.032(4) 0.053(4)
C18 0.107(5) 0.079(4) 0.186(8) -0.051(5) 0.041(5) 0.011(4)

loop_
_atom_type_symbol
_atom_type_description
_atom_type_scat_dispersion_real
_atom_type_scat_dispersion_imag
_atom_type_scat_source
C C 0.0033 0.0016 'International Tables Vol C Tables 4.2.6.8 and 6.1.1.4'
H H 0.0000 0.0000 'International Tables Vol C Tables 4.2.6.8 and 6.1.1.4'
O O 0.0106 0.0060 'International Tables Vol C Tables 4.2.6.8 and 6.1.1.4'
Ti Ti 0.2776 0.4457 'International Tables Vol C Tables 4.2.6.8 and 6.1.1.4'
N N 0.0061 0.0033 'International Tables Vol C Tables 4.2.6.8 and 6.1.1.4'

loop_
_geom_angle_atom_site_label_1
_geom_angle_atom_site_label_2
_geom_angle_atom_site_label_3
_geom_angle
_geom_angle_site_symmetry_1
_geom_angle_site_symmetry_3
_geom_angle_publ_flag
O3 Ti1 O4 102.13(12) . . ?
O3 Ti1 O2 102.54(10) . . ?
O4 Ti1 O2 93.32(10) . . ?
O3 Ti1 O1 93.31(10) . . ?
O4 Ti1 O1 102.81(10) . . ?
O2 Ti1 O1 154.51(10) . . ?
O3 Ti1 N2 89.42(11) . . ?
O4 Ti1 N2 165.19(10) . . ?
O2 Ti1 N2 74.94(9) . . ?
O1 Ti1 N2 85.53(10) . . ?
O3 Ti1 N1 165.29(10) . . ?
O4 Ti1 N1 89.62(11) . . ?
O2 Ti1 N1 85.38(10) . . ?
O1 Ti1 N1 75.25(10) . . ?
N2 Ti1 N1 80.61(10) . . ?
C2 N1 C6 118.5(3) . . ?
C2 N1 Ti1 114.2(2) . . ?
C6 N1 Ti1 127.2(2) . . ?
C8 N2 C12 118.3(3) . . ?
C8 N2 Ti1 114.6(2) . . ?
C12 N2 Ti1 127.0(2) . . ?
C1 O1 Ti1 125.6(2) . . ?
C7 O2 Ti1 125.68(19) . . ?
C13 O3 Ti1 138.2(2) . . ?
C16 O4 Ti1 140.5(2) . . ?
O1 C1 C2 111.3(3) . . ?
O1 C1 H1A 109.4 . . ?
C2 C1 H1A 109.4 . . ?
O1 C1 H1B 109.4 . . ?
C2 C1 H1B 109.4 . . ?
H1A C1 H1B 108.0 . . ?
N1 C2 C3 122.3(4) . . ?
N1 C2 C1 113.5(3) . . ?
C3 C2 C1 124.1(3) . . ?
C4 C3 C2 118.6(4) . . ?
C4 C3 H3 120.7 . . ?
C2 C3 H3 120.7 . . ?
C3 C4 C5 119.7(4) . . ?
C3 C4 H4 120.1 . . ?
C5 C4 H4 120.1 . . ?
C6 C5 C4 118.3(4) . . ?
C6 C5 H5 120.9 . . ?
C4 C5 H5 120.9 . . ?
N1 C6 C5 122.6(3) . . ?
N1 C6 H6 118.7 . . ?
C5 C6 H6 118.7 . . ?
O2 C7 C8 111.5(3) . . ?
O2 C7 H7A 109.3 . . ?
C8 C7 H7A 109.3 . . ?
O2 C7 H7B 109.3 . . ?
C8 C7 H7B 109.3 . . ?
H7A C7 H7B 108.0 . . ?
N2 C8 C9 122.0(3) . . ?
N2 C8 C7 113.2(3) . . ?
C9 C8 C7 124.8(3) . . ?
C10 C9 C8 119.1(3) . . ?
C10 C9 H9 120.5 . . ?
C8 C9 H9 120.5 . . ?
C9 C10 C11 119.4(3) . . ?
C9 C10 H10 120.3 . . ?
C11 C10 H10 120.3 . . ?
C12 C11 C10 118.0(3) . . ?
C12 C11 H11 121.0 . . ?
C10 C11 H11 121.0 . . ?
N2 C12 C11 123.1(3) . . ?
N2 C12 H12 118.4 . . ?
C11 C12 H12 118.4 . . ?
O3 C13 C15 109.4(4) . . ?
O3 C13 C14 108.7(4) . . ?
C15 C13 C14 111.2(6) . . ?
O3 C13 H13 109.2 . . ?
C15 C13 H13 109.2 . . ?
C14 C13 H13 109.2 . . ?
C13 C14 H14A 109.5 . . ?
C13 C14 H14B 109.5 . . ?
H14A C14 H14B 109.5 . . ?
C13 C14 H14C 109.5 . . ?
H14A C14 H14C 109.5 . . ?
H14B C14 H14C 109.5 . . ?
C13 C15 H15A 109.5 . . ?
C13 C15 H15B 109.5 . . ?
H15A C15 H15B 109.5 . . ?
C13 C15 H15C 109.5 . . ?
H15A C15 H15C 109.5 . . ?
H15B C15 H15C 109.5 . . ?
O4 C16 C18 111.6(4) . . ?
O4 C16 C17 107.9(4) . . ?
C18 C16 C17 107.8(5) . . ?
O4 C16 H16 109.8 . . ?
C18 C16 H16 109.8 . . ?
C17 C16 H16 109.8 . . ?
C16 C17 H17A 109.5 . . ?
C16 C17 H17B 109.5 . . ?
H17A C17 H17B 109.5 . . ?
C16 C17 H17C 109.5 . . ?
H17A C17 H17C 109.5 . . ?
H17B C17 H17C 109.5 . . ?
C16 C18 H18A 109.5 . . ?
C16 C18 H18B 109.5 . . ?
H18A C18 H18B 109.5 . . ?
C16 C18 H18C 109.5 . . ?
H18A C18 H18C 109.5 . . ?
H18B C18 H18C 109.5 . . ?

loop_
_geom_bond_atom_site_label_1
_geom_bond_atom_site_label_2
_geom_bond_distance
_geom_bond_site_symmetry_2
_geom_bond_publ_flag
Ti1 O3 1.819(2) . ?
Ti1 O4 1.825(2) . ?
Ti1 O2 1.903(2) . ?
Ti1 O1 1.906(2) . ?
Ti1 N2 2.244(3) . ?
Ti1 N1 2.246(3) . ?
N1 C2 1.337(4) . ?
N1 C6 1.342(4) . ?
N2 C8 1.333(4) . ?
N2 C12 1.348(4) . ?
O1 C1 1.388(4) . ?
O2 C7 1.384(4) . ?
O3 C13 1.407(4) . ?
O4 C16 1.400(4) . ?
C1 C2 1.510(5) . ?
C1 H1A 0.9900 . ?
C1 H1B 0.9900 . ?
C2 C3 1.378(5) . ?
C3 C4 1.368(6) . ?
C3 H3 0.9500 . ?
C4 C5 1.389(6) . ?
C4 H4 0.9500 . ?
C5 C6 1.367(5) . ?
C5 H5 0.9500 . ?
C6 H6 0.9500 . ?
C7 C8 1.503(4) . ?
C7 H7A 0.9900 . ?
C7 H7B 0.9900 . ?
C8 C9 1.382(5) . ?
C9 C10 1.378(5) . ?
C9 H9 0.9500 . ?
C10 C11 1.385(5) . ?
C10 H10 0.9500 . ?
C11 C12 1.368(5) . ?
C11 H11 0.9500 . ?
C12 H12 0.9500 . ?
C13 C15 1.495(7) . ?
C13 C14 1.505(8) . ?
C13 H13 1.0000 . ?
C14 H14A 0.9800 . ?
C14 H14B 0.9800 . ?
C14 H14C 0.9800 . ?
C15 H15A 0.9800 . ?
C15 H15B 0.9800 . ?
C15 H15C 0.9800 . ?
C16 C18 1.437(7) . ?
C16 C17 1.598(8) . ?
C16 H16 1.0000 . ?
C17 H17A 0.9800 . ?
C17 H17B 0.9800 . ?
C17 H17C 0.9800 . ?
C18 H18A 0.9800 . ?
C18 H18B 0.9800 . ?
C18 H18C 0.9800 . ?
